data_2105668
loop_
_publ_author_name
'Martin, A.'
'Pinkerton, A. A.'

_publ_section_title
;
 Charge Density Studies Using CCD Detectors: Oxalic Acid at 100 K
 Revisited
;
_journal_issue 4
_journal_name_full 'Acta Crystallographica Section B'
_journal_page_first 471
_journal_page_last 477
_journal_paper_doi 10.1107/S0108768197014596
_journal_volume 54
_journal_year 1998
_chemical_formula_sum 'C2 H6 O6'
_chemical_formula_weight 126.07
_space_group_IT_number 14
_space_group_name_Hall '-P 2yn'
_space_group_name_H-M_alt 'P 1 21/n 1'
_symmetry_cell_setting monoclinic
_symmetry_space_group_name_Hall '-P 2yn'
_symmetry_space_group_name_H-M 'P 1 21/n 1'
_cell_angle_alpha 90.0
_cell_angle_beta 105.7710(10)
_cell_angle_gamma 90.0
_cell_formula_units_Z 2
_cell_length_a 6.10240(10)
_cell_length_b 3.49730(10)
_cell_length_c 11.9586(2)
_cell_volume 245.612(9)
_diffrn_radiation_type Mo
_diffrn_radiation_wavelength 0.71073
_cod_data_source_file fr0004.cif
_cod_data_source_block fr0004c
_cod_original_cell_volume 245.6
_cod_database_code 2105668

loop_
_space_group_symop_id
_space_group_symop_operation_xyz
1 x,y,z
2 -x+1/2,y+1/2,-z+1/2
3 -x,-y,-z
4 x+1/2,-y+1/2,z+1/2

loop_
_atom_site_label
_atom_site_fract_x
_atom_site_fract_y
_atom_site_fract_z
C(1) -0.04510(5) 0.05877(9) 0.05206(2)
O(1) 0.08546(5) -0.05620(9) 0.15009(3)
O(2) -0.22134(5) 0.24268(8) 0.03626(3)
O(3) -0.45123(5) 0.63146(10) 0.17850(3)
H(1) 0.02339 0.02171 0.22280
H(2) -0.57832 0.69677 0.11269
H(3) -0.35811 0.45457 0.14954
